data_7708331
loop_
_publ_author_name
'Li, Meng-Hua'
'You, Ming-Hua'
'Lin, Mei-Jin'

_publ_section_title
;
 Encapsulating third donors into D--A hybrid heterostructures to form
 three-component charge-transfer complexes for enhanced electrical
 properties
;
_journal_name_full 'Dalton Transactions'
_journal_paper_doi 10.1039/D1DT02230J
_journal_year 2021
_chemical_formula_moiety 'Cu3 I5, C16 H14 N4 S2, C16 H10'
_chemical_formula_sum 'C32 H24 Cu3 I5 N4 S2'
_chemical_formula_weight 1353.79
_space_group_crystal_system orthorhombic
_space_group_IT_number 62
_space_group_name_Hall '-P 2ac 2n'
_space_group_name_H-M_alt 'P n m a'
_atom_sites_solution_hydrogens geom
_audit_creation_date 2021-07-03
_audit_creation_method
;
Olex2 1.3
(compiled 2020.11.12 svn.r5f609507 for OlexSys, GUI svn.r6272)
;
_audit_update_record
;
2021-07-03 deposited with the CCDC.	2021-08-31 downloaded from the CCDC.
;
_cell_angle_alpha 90
_cell_angle_beta 90
_cell_angle_gamma 90
_cell_formula_units_Z 4
_cell_length_a 15.4744(7)
_cell_length_b 13.3303(5)
_cell_length_c 17.5587(8)
_cell_measurement_reflns_used 9936
_cell_measurement_temperature 296.15
_cell_measurement_theta_max 24.98
_cell_measurement_theta_min 2.32
_cell_volume 3622.0(3)
_computing_cell_refinement 'SAINT V8.38A (Bruker, 2018)'
_computing_data_reduction 'SAINT V8.38A (Bruker, 2018)'
_computing_molecular_graphics 'Olex2 1.3 (Dolomanov et al., 2009)'
_computing_publication_material 'Olex2 1.3 (Dolomanov et al., 2009)'
_computing_structure_refinement 'SHELXL 2018/3 (Sheldrick, 2015)'
_computing_structure_solution 'SHELXT 2014/5 (Sheldrick, 2014)'
_diffrn_ambient_temperature 296.15
_diffrn_measured_fraction_theta_full 0.998
_diffrn_measured_fraction_theta_max 0.998
_diffrn_measurement_device_type 'CCD area detector'
_diffrn_measurement_method 'phi and omega scans'
_diffrn_radiation_monochromator graphite
_diffrn_radiation_type MoK\a
_diffrn_radiation_wavelength 0.71073
_diffrn_reflns_av_R_equivalents 0.1056
_diffrn_reflns_av_unetI/netI 0.0364
_diffrn_reflns_Laue_measured_fraction_full 0.998
_diffrn_reflns_Laue_measured_fraction_max 0.998
_diffrn_reflns_limit_h_max 18
_diffrn_reflns_limit_h_min -18
_diffrn_reflns_limit_k_max 15
_diffrn_reflns_limit_k_min -15
_diffrn_reflns_limit_l_max 20
_diffrn_reflns_limit_l_min -20
_diffrn_reflns_number 61691
_diffrn_reflns_point_group_measured_fraction_full 0.998
_diffrn_reflns_point_group_measured_fraction_max 0.998
_diffrn_reflns_theta_full 25.023
_diffrn_reflns_theta_max 25.023
_diffrn_reflns_theta_min 2.320
_diffrn_source_current 1.4
_diffrn_source_power 0.07
_diffrn_source_voltage 50.0
_exptl_absorpt_coefficient_mu 6.153
_exptl_absorpt_correction_T_max 0.7452
_exptl_absorpt_correction_T_min 0.4999
_exptl_absorpt_correction_type multi-scan
_exptl_absorpt_process_details
;
SADABS-2016/2 (Bruker,2016/2) was used for absorption correction.
wR2(int) was 0.1546 before and 0.0919 after correction.
The Ratio of minimum to maximum transmission is 0.6708.
The \l/2 correction factor is Not present.
;
_exptl_crystal_colour 'clear light black'
_exptl_crystal_colour_lustre clear
_exptl_crystal_colour_modifier light
_exptl_crystal_colour_primary black
_exptl_crystal_density_diffrn 2.483
_exptl_crystal_description block
_exptl_crystal_F_000 2512
_exptl_crystal_size_max 0.37
_exptl_crystal_size_mid 0.32
_exptl_crystal_size_min 0.18
_refine_diff_density_max 5.465
_refine_diff_density_min -4.109
_refine_diff_density_rms 0.248
_refine_ls_extinction_method none
_refine_ls_goodness_of_fit_ref 1.075
_refine_ls_hydrogen_treatment constr
_refine_ls_matrix_type full
_refine_ls_number_parameters 242
_refine_ls_number_reflns 3343
_refine_ls_number_restraints 35
_refine_ls_restrained_S_all 1.080
_refine_ls_R_factor_all 0.0781
_refine_ls_R_factor_gt 0.0682
_refine_ls_shift/su_max 0.000
_refine_ls_shift/su_mean 0.000
_refine_ls_structure_factor_coef Fsqd
_refine_ls_weighting_details 'w=1/[\s^2^(Fo^2^)+(0.0529P)^2^+118.7432P] where P=(Fo^2^+2Fc^2^)/3'
_refine_ls_weighting_scheme calc
_refine_ls_wR_factor_gt 0.1555
_refine_ls_wR_factor_ref 0.1632
_reflns_Friedel_coverage 0.000
_reflns_number_gt 2944
_reflns_number_total 3343
_reflns_threshold_expression 'I > 2\s(I)'
_cod_data_source_file d1dt02230j2.cif
_cod_data_source_block liszcui-bi
_cod_database_code 7708331
_shelx_shelxl_version_number 2018/3
_shelx_space_group_comment
;
The symmetry employed for this shelxl refinement is uniquely defined
by the following loop, which should always be used as a source of
symmetry information in preference to the above space-group names.
They are only intended as comments.
;
_shelx_estimated_absorpt_t_max 0.404
_shelx_estimated_absorpt_t_min 0.209
_olex2_refinement_description
;
1. Fixed Uiso
 At 1.2 times of:
  All C(H) groups
 At 1.5 times of:
  All C(H,H,H) groups
2. Rigid bond restraints
 C12, C10, C11, C13
 with sigma for 1-2 distances of 0.01 and sigma for 1-3 distances of 0.02
3. Uiso/Uaniso restraints and constraints
Uanis(Cu1) \\sim Ueq: with sigma of 0.01 and sigma for terminal atoms of 0.02
Uanis(C10) \\sim Ueq, Uanis(C12) \\sim Ueq, Uanis(C11) \\sim Ueq, Uanis(C13)
\\sim Ueq: with sigma of 0.01 and sigma for terminal atoms of 0.02
4. Others
 Fixed Sof: Cu2(0.5)
5.a Aromatic/amide H refined with riding coordinates:
 C18(H18), C21(H21), C22(H22), C19(H19), C4(H4), C1(H1), C2(H2), C12(H12),
 C5(H5), C16(H16), C13(H13), C8(H8), C9(H9), C7(H7)
5.b Idealised Me refined as rotating group:
 C17(H17A,H17B,H17C)
;
_olex2_submission_special_instructions 'No special instructions were received'

loop_
_space_group_symop_operation_xyz
'x, y, z'
'-x+1/2, -y, z+1/2'
'-x, y+1/2, -z'
'x+1/2, -y+1/2, -z+1/2'
'-x, -y, -z'
'x-1/2, y, -z-1/2'
'x, -y-1/2, z'
'-x-1/2, y-1/2, z-1/2'

loop_
_atom_site_label
_atom_site_type_symbol
_atom_site_fract_x
_atom_site_fract_y
_atom_site_fract_z
_atom_site_U_iso_or_equiv
_atom_site_adp_type
_atom_site_occupancy
_atom_site_site_symmetry_order
_atom_site_calc_flag
_atom_site_refinement_flags_posn
_atom_site_refinement_flags_adp
_atom_site_refinement_flags_occupancy
_atom_site_disorder_assembly
_atom_site_disorder_group
I1 I -0.09158(4) 0.46728(6) 0.40735(4) 0.0295(2) Uani 1 1 d . . . . .
I3 I -0.13480(8) 0.750000 0.54246(7) 0.0455(3) Uani 1 2 d S T P . .
I2 I 0.05468(8) 0.750000 0.37803(8) 0.0484(4) Uani 1 2 d S T P . .
I4 I -0.21629(10) 0.750000 0.30950(10) 0.0658(5) Uani 1 2 d S T P . .
Cu1 Cu -0.1060(2) 0.65797(18) 0.40111(19) 0.1000(10) Uani 1 1 d . U . . .
S1 S 0.62850(15) 0.50067(19) 0.47065(14) 0.0189(5) Uani 1 1 d . . . . .
Cu2 Cu -0.0117(2) 0.6156(3) 0.49146(19) 0.0481(9) Uani 0.5 1 d . . P . .
N1 N 0.1660(6) 0.5048(7) 0.2854(5) 0.0252(19) Uani 1 1 d . . . . .
N2 N 0.4628(5) 0.4992(6) 0.4035(5) 0.0176(17) Uani 1 1 d . . . . .
C20 C 0.3079(6) 0.4989(7) 0.3804(5) 0.0170(19) Uani 1 1 d . . . . .
C18 C 0.1554(7) 0.5071(10) 0.3607(6) 0.034(3) Uani 1 1 d . . . . .
H18 H 0.099797 0.510857 0.380625 0.040 Uiso 1 1 calc R U . . .
C17 C 0.0927(7) 0.5129(11) 0.2345(7) 0.036(3) Uani 1 1 d . . . . .
H17A H 0.040269 0.503394 0.262843 0.054 Uiso 1 1 calc R U . . .
H17B H 0.096940 0.462480 0.195672 0.054 Uiso 1 1 calc R U . . .
H17C H 0.092337 0.578121 0.211393 0.054 Uiso 1 1 calc R U . . .
C21 C 0.3188(7) 0.4953(10) 0.3020(6) 0.030(3) Uani 1 1 d . . . . .
H21 H 0.373704 0.490195 0.280774 0.036 Uiso 1 1 calc R U . . .
C23 C 0.3838(6) 0.4990(7) 0.4308(6) 0.018(2) Uani 1 1 d . . . . .
C22 C 0.2466(7) 0.4994(10) 0.2564(7) 0.035(3) Uani 1 1 d . . . . .
H22 H 0.253658 0.498508 0.203835 0.041 Uiso 1 1 calc R U . . .
C24 C 0.5178(6) 0.4994(8) 0.4642(6) 0.018(2) Uani 1 1 d . . . . .
C19 C 0.2248(7) 0.5039(11) 0.4096(6) 0.034(3) Uani 1 1 d . . . . .
H19 H 0.216018 0.505200 0.461949 0.040 Uiso 1 1 calc R U . . .
C3 C 0.6826(15) 0.250000 0.4024(13) 0.050(5) Uani 1 2 d S T P . .
C4 C 0.7291(13) 0.250000 0.4761(14) 0.048(5) Uani 1 2 d S T P . .
H4 H 0.789187 0.250000 0.477484 0.057 Uiso 1 2 calc R U P . .
C15 C 0.5872(15) 0.250000 0.4037(12) 0.047(5) Uani 1 2 d S T P . .
C1 C 0.6745(19) 0.250000 0.2692(18) 0.074(8) Uani 1 2 d S T P . .
H1 H 0.704573 0.250000 0.223294 0.089 Uiso 1 2 calc R U P . .
C6 C 0.5934(17) 0.250000 0.5443(15) 0.064(7) Uani 1 2 d S T P . .
C11 C 0.5470(15) 0.250000 0.4763(14) 0.050(5) Uani 1 2 d S TU P . .
C2 C 0.7221(16) 0.250000 0.3344(16) 0.064(6) Uani 1 2 d S T P . .
H2 H 0.782141 0.250000 0.331837 0.076 Uiso 1 2 calc R U P . .
C14 C 0.5415(14) 0.250000 0.3332(15) 0.055(6) Uani 1 2 d S T P . .
C12 C 0.4078(15) 0.250000 0.4059(13) 0.052(4) Uani 1 2 d S TU P . .
H12 H 0.347667 0.250000 0.405203 0.062 Uiso 1 2 calc R U P . .
C5 C 0.6830(19) 0.250000 0.5412(15) 0.065(7) Uani 1 2 d S T P . .
H5 H 0.713149 0.250000 0.586985 0.078 Uiso 1 2 calc R U P . .
C16 C 0.5855(19) 0.250000 0.2653(14) 0.065(7) Uani 1 2 d S T P . .
H16 H 0.556629 0.250000 0.218901 0.078 Uiso 1 2 calc R U P . .
C10 C 0.4508(15) 0.250000 0.4765(14) 0.055(5) Uani 1 2 d S TU P . .
C13 C 0.4515(17) 0.250000 0.3383(16) 0.067(6) Uani 1 2 d S TU P . .
H13 H 0.419621 0.250000 0.293346 0.081 Uiso 1 2 calc R U P . .
C8 C 0.4600(18) 0.250000 0.6141(15) 0.060(6) Uani 1 2 d S T P . .
H8 H 0.430264 0.250000 0.660108 0.072 Uiso 1 2 calc R U P . .
C9 C 0.4106(18) 0.250000 0.5437(18) 0.073(8) Uani 1 2 d S T P . .
H9 H 0.350537 0.250000 0.545504 0.088 Uiso 1 2 calc R U P . .
C7 C 0.545(2) 0.250000 0.6154(18) 0.079(9) Uani 1 2 d S T P . .
H7 H 0.573888 0.250000 0.661765 0.095 Uiso 1 2 calc R U P . .

loop_
_atom_site_aniso_label
_atom_site_aniso_U_11
_atom_site_aniso_U_22
_atom_site_aniso_U_33
_atom_site_aniso_U_23
_atom_site_aniso_U_13
_atom_site_aniso_U_12
I1 0.0211(4) 0.0406(5) 0.0267(4) 0.0004(3) 0.0010(3) -0.0035(3)
I3 0.0403(7) 0.0576(8) 0.0387(7) 0.000 0.0092(5) 0.000
I2 0.0298(6) 0.0644(9) 0.0509(8) 0.000 0.0081(6) 0.000
I4 0.0561(9) 0.0746(11) 0.0668(10) 0.000 -0.0283(8) 0.000
Cu1 0.129(2) 0.0451(13) 0.125(2) 0.0111(14) 0.0165(19) 0.0154(14)
S1 0.0123(11) 0.0253(13) 0.0191(12) 0.0004(10) 0.0009(9) 0.0000(9)
Cu2 0.0413(18) 0.062(2) 0.0413(18) -0.0002(16) -0.0094(15) 0.0144(17)
N1 0.019(4) 0.032(5) 0.025(5) 0.005(4) -0.002(4) 0.000(4)
N2 0.012(4) 0.021(4) 0.020(4) 0.003(3) 0.001(3) 0.004(3)
C20 0.013(4) 0.019(5) 0.019(5) 0.001(4) 0.000(4) -0.002(4)
C18 0.016(5) 0.058(8) 0.028(6) 0.001(6) 0.002(5) 0.004(5)
C17 0.022(6) 0.058(8) 0.028(6) 0.000(6) -0.006(5) 0.004(5)
C21 0.016(5) 0.054(7) 0.021(5) 0.001(5) 0.007(4) 0.001(5)
C23 0.014(5) 0.020(5) 0.020(5) 0.001(4) -0.001(4) 0.000(4)
C22 0.018(5) 0.061(8) 0.024(6) 0.003(6) 0.005(5) -0.003(5)
C24 0.010(4) 0.023(5) 0.020(5) -0.001(4) 0.000(4) 0.000(4)
C19 0.017(5) 0.066(9) 0.017(5) -0.004(5) -0.001(4) 0.006(5)
C3 0.065(14) 0.029(10) 0.056(13) 0.000 0.018(11) 0.000
C4 0.039(10) 0.018(9) 0.086(16) 0.000 0.004(11) 0.000
C15 0.073(14) 0.009(8) 0.060(13) 0.000 -0.007(11) 0.000
C1 0.083(19) 0.036(12) 0.10(2) 0.000 -0.031(17) 0.000
C6 0.086(18) 0.016(9) 0.089(18) 0.000 0.051(15) 0.000
C11 0.058(7) 0.033(8) 0.061(9) 0.000 -0.001(7) 0.000
C2 0.057(14) 0.041(13) 0.093(19) 0.000 -0.001(14) 0.000
C14 0.053(13) 0.030(10) 0.084(17) 0.000 -0.016(12) 0.000
C12 0.054(8) 0.035(8) 0.066(7) 0.000 -0.002(6) 0.000
C5 0.10(2) 0.026(11) 0.071(16) 0.000 0.006(15) 0.000
C16 0.10(2) 0.037(12) 0.058(15) 0.000 0.005(14) 0.000
C10 0.062(7) 0.037(8) 0.066(8) 0.000 0.003(7) 0.000
C13 0.070(10) 0.055(9) 0.077(8) 0.000 0.003(8) 0.000
C8 0.077(17) 0.026(10) 0.077(17) 0.000 0.017(14) 0.000
C9 0.076(17) 0.024(11) 0.12(2) 0.000 0.015(17) 0.000
C7 0.11(2) 0.023(11) 0.10(2) 0.000 0.023(18) 0.000

loop_
_atom_type_symbol
_atom_type_description
_atom_type_scat_dispersion_real
_atom_type_scat_dispersion_imag
_atom_type_scat_source
C C 0.0033 0.0016 'International Tables Vol C Tables 4.2.6.8 and 6.1.1.4'
H H 0.0000 0.0000 'International Tables Vol C Tables 4.2.6.8 and 6.1.1.4'
Cu Cu 0.3201 1.2651 'International Tables Vol C Tables 4.2.6.8 and 6.1.1.4'
I I -0.4742 1.8119 'International Tables Vol C Tables 4.2.6.8 and 6.1.1.4'
N N 0.0061 0.0033 'International Tables Vol C Tables 4.2.6.8 and 6.1.1.4'
S S 0.1246 0.1234 'International Tables Vol C Tables 4.2.6.8 and 6.1.1.4'

loop_
_geom_angle_atom_site_label_1
_geom_angle_atom_site_label_2
_geom_angle_atom_site_label_3
_geom_angle
_geom_angle_site_symmetry_1
_geom_angle_site_symmetry_3
_geom_angle_publ_flag
Cu1 I1 Cu2 119.98(12) . 5_566 ?
Cu1 I1 Cu2 49.39(11) . . ?
Cu2 I1 Cu2 70.60(13) 5_566 . ?
Cu1 I3 Cu1 51.89(11) 7_575 . ?
Cu2 I3 Cu1 83.53(10) 7_575 . ?
Cu2 I3 Cu1 47.17(10) . . ?
Cu2 I3 Cu1 83.53(10) . 7_575 ?
Cu2 I3 Cu1 47.17(10) 7_575 7_575 ?
Cu2 I3 Cu2 80.79(17) 7_575 . ?
Cu1 I2 Cu1 51.93(11) . 7_575 ?
Cu1 I2 Cu2 46.26(9) . . ?
Cu1 I2 Cu2 81.68(9) . 7_575 ?
Cu1 I2 Cu2 81.68(10) 7_575 . ?
Cu1 I2 Cu2 46.26(9) 7_575 7_575 ?
Cu2 I2 Cu2 77.27(15) . 7_575 ?
Cu1 I4 Cu1 55.23(13) . 7_575 ?
I1 Cu1 I3 114.29(11) . . ?
I1 Cu1 I2 111.37(11) . . ?
I1 Cu1 I4 122.94(13) . . ?
I2 Cu1 I3 94.45(10) . . ?
I4 Cu1 I3 103.45(10) . . ?
I4 Cu1 I2 106.34(10) . . ?
Cu1 Cu1 I1 174.41(8) 7_575 . ?
Cu1 Cu1 I3 64.05(5) 7_575 . ?
Cu1 Cu1 I2 64.04(5) 7_575 . ?
Cu1 Cu1 I4 62.39(6) 7_575 . ?
Cu2 Cu1 I1 70.13(13) . . ?
Cu2 Cu1 I3 65.47(13) . . ?
Cu2 Cu1 I2 68.45(14) . . ?
Cu2 Cu1 I4 166.52(16) . . ?
Cu2 Cu1 Cu1 104.67(12) . 7_575 ?
C24 S1 C23 87.5(5) . 5_666 ?
I1 Cu2 I1 109.41(13) 5_566 . ?
I1 Cu2 I3 118.15(13) 5_566 . ?
I1 Cu2 I3 109.20(12) . . ?
I1 Cu2 I2 120.89(13) 5_566 . ?
I1 Cu2 I2 103.66(11) . . ?
I3 Cu2 I2 93.84(11) . . ?
Cu1 Cu2 I1 169.8(2) . 5_566 ?
Cu1 Cu2 I1 60.48(11) . . ?
Cu1 Cu2 I3 67.35(12) . . ?
Cu1 Cu2 I2 65.29(12) . . ?
C18 N1 C17 120.9(9) . . ?
C18 N1 C22 119.2(9) . . ?
C22 N1 C17 119.8(9) . . ?
C23 N2 C24 107.2(8) . . ?
C21 C20 C23 120.0(9) . . ?
C19 C20 C21 118.8(9) . . ?
C19 C20 C23 121.2(9) . . ?
N1 C18 H18 119.3 . . ?
N1 C18 C19 121.5(10) . . ?
C19 C18 H18 119.3 . . ?
N1 C17 H17A 109.5 . . ?
N1 C17 H17B 109.5 . . ?
N1 C17 H17C 109.5 . . ?
H17A C17 H17B 109.5 . . ?
H17A C17 H17C 109.5 . . ?
H17B C17 H17C 109.5 . . ?
C20 C21 H21 120.7 . . ?
C22 C21 C20 118.5(10) . . ?
C22 C21 H21 120.7 . . ?
N2 C23 S1 117.7(7) . 5_666 ?
N2 C23 C20 121.5(9) . . ?
C20 C23 S1 120.8(7) . 5_666 ?
N1 C22 C21 122.3(10) . . ?
N1 C22 H22 118.9 . . ?
C21 C22 H22 118.9 . . ?
N2 C24 S1 132.3(7) . . ?
N2 C24 C24 117.8(10) . 5_666 ?
C24 C24 S1 109.9(9) 5_666 . ?
C20 C19 H19 120.2 . . ?
C18 C19 C20 119.7(10) . . ?
C18 C19 H19 120.2 . . ?
C15 C3 C4 118.2(18) . . ?
C2 C3 C4 124(2) . . ?
C2 C3 C15 118(2) . . ?
C3 C4 H4 120.5 . . ?
C5 C4 C3 119(2) . . ?
C5 C4 H4 120.5 . . ?
C11 C15 C3 116.9(19) . . ?
C11 C15 C14 124(2) . . ?
C14 C15 C3 119(2) . . ?
C2 C1 H1 117.2 . . ?
C2 C1 C16 126(3) . . ?
C16 C1 H1 117.2 . . ?
C11 C6 C7 118(3) . . ?
C5 C6 C11 119(2) . . ?
C5 C6 C7 123(3) . . ?
C15 C11 C10 116(2) . . ?
C6 C11 C15 123(2) . . ?
C6 C11 C10 121(2) . . ?
C3 C2 C1 120(3) . . ?
C3 C2 H2 119.9 . . ?
C1 C2 H2 119.9 . . ?
C16 C14 C15 121(2) . . ?
C16 C14 C13 123(2) . . ?
C13 C14 C15 116(2) . . ?
C10 C12 H12 118.9 . . ?
C13 C12 H12 118.9 . . ?
C13 C12 C10 122(2) . . ?
C4 C5 C6 124(3) . . ?
C4 C5 H5 117.9 . . ?
C6 C5 H5 117.9 . . ?
C1 C16 H16 121.5 . . ?
C14 C16 C1 117(3) . . ?
C14 C16 H16 121.5 . . ?
C12 C10 C11 118(2) . . ?
C9 C10 C11 118(2) . . ?
C9 C10 C12 124(2) . . ?
C14 C13 H13 118.3 . . ?
C12 C13 C14 123(3) . . ?
C12 C13 H13 118.3 . . ?
C9 C8 H8 118.6 . . ?
C7 C8 H8 118.6 . . ?
C7 C8 C9 123(3) . . ?
C10 C9 C8 120(2) . . ?
C10 C9 H9 119.8 . . ?
C8 C9 H9 119.8 . . ?
C6 C7 H7 120.0 . . ?
C8 C7 C6 120(3) . . ?
C8 C7 H7 120.0 . . ?

loop_
_geom_bond_atom_site_label_1
_geom_bond_atom_site_label_2
_geom_bond_distance
_geom_bond_site_symmetry_2
_geom_bond_publ_flag
I1 Cu1 2.554(3) . ?
I1 Cu2 2.633(3) 5_566 ?
I1 Cu2 2.761(4) . ?
I3 Cu1 2.804(3) . ?
I3 Cu1 2.804(3) 7_575 ?
I3 Cu2 2.764(4) 7_575 ?
I3 Cu2 2.764(4) . ?
I2 Cu1 2.802(4) 7_575 ?
I2 Cu1 2.802(4) . ?
I2 Cu2 2.869(4) . ?
I2 Cu2 2.869(4) 7_575 ?
I4 Cu1 2.647(3) 7_575 ?
I4 Cu1 2.647(3) . ?
Cu1 Cu1 2.454(5) 7_575 ?
Cu1 Cu2 2.228(5) . ?
S1 C23 1.741(10) 5_666 ?
S1 C24 1.717(9) . ?
N1 C18 1.333(14) . ?
N1 C17 1.447(14) . ?
N1 C22 1.350(14) . ?
N2 C23 1.313(13) . ?
N2 C24 1.365(12) . ?
C20 C21 1.387(14) . ?
C20 C23 1.470(13) . ?
C20 C19 1.386(14) . ?
C18 H18 0.9300 . ?
C18 C19 1.376(15) . ?
C17 H17A 0.9600 . ?
C17 H17B 0.9600 . ?
C17 H17C 0.9600 . ?
C21 H21 0.9300 . ?
C21 C22 1.375(16) . ?
C22 H22 0.9300 . ?
C24 C24 1.371(19) 5_666 ?
C19 H19 0.9300 . ?
C3 C4 1.48(3) . ?
C3 C15 1.48(3) . ?
C3 C2 1.34(3) . ?
C4 H4 0.9300 . ?
C4 C5 1.35(3) . ?
C15 C11 1.42(3) . ?
C15 C14 1.43(3) . ?
C1 H1 0.9300 . ?
C1 C2 1.36(4) . ?
C1 C16 1.38(4) . ?
C6 C11 1.39(4) . ?
C6 C5 1.39(4) . ?
C6 C7 1.46(4) . ?
C11 C10 1.49(3) . ?
C2 H2 0.9300 . ?
C14 C16 1.37(3) . ?
C14 C13 1.40(3) . ?
C12 H12 0.9300 . ?
C12 C10 1.41(3) . ?
C12 C13 1.37(3) . ?
C5 H5 0.9300 . ?
C16 H16 0.9300 . ?
C10 C9 1.33(4) . ?
C13 H13 0.9300 . ?
C8 H8 0.9300 . ?
C8 C9 1.45(4) . ?
C8 C7 1.31(4) . ?
C9 H9 0.9300 . ?
C7 H7 0.9300 . ?

loop_
_geom_torsion_atom_site_label_1
_geom_torsion_atom_site_label_2
_geom_torsion_atom_site_label_3
_geom_torsion_atom_site_label_4
_geom_torsion
_geom_torsion_site_symmetry_1
_geom_torsion_site_symmetry_2
_geom_torsion_site_symmetry_3
_geom_torsion_site_symmetry_4
_geom_torsion_publ_flag
N1 C18 C19 C20 0(2) . . . . ?
C20 C21 C22 N1 -1(2) . . . . ?
C18 N1 C22 C21 0.6(19) . . . . ?
C17 N1 C18 C19 -177.1(12) . . . . ?
C17 N1 C22 C21 177.6(12) . . . . ?
C21 C20 C23 S1 -177.9(9) . . . 5_666 ?
C21 C20 C23 N2 2.3(16) . . . . ?
C21 C20 C19 C18 -1.2(19) . . . . ?
C23 S1 C24 N2 179.5(11) 5_666 . . . ?
C23 S1 C24 C24 0.7(11) 5_666 . . 5_666 ?
C23 N2 C24 S1 -179.4(9) . . . . ?
C23 N2 C24 C24 -0.7(15) . . . 5_666 ?
C23 C20 C21 C22 -177.4(11) . . . . ?
C23 C20 C19 C18 177.8(11) . . . . ?
C22 N1 C18 C19 -0.1(19) . . . . ?
C24 N2 C23 S1 0.1(11) . . . 5_666 ?
C24 N2 C23 C20 179.9(9) . . . . ?
C19 C20 C21 C22 1.6(18) . . . . ?
C19 C20 C23 S1 3.2(14) . . . 5_666 ?
C19 C20 C23 N2 -176.6(11) . . . . ?
C3 C4 C5 C6 0.000(7) . . . . ?
C3 C15 C11 C6 0.000(5) . . . . ?
C3 C15 C11 C10 180.000(3) . . . . ?
C3 C15 C14 C16 0.000(3) . . . . ?
C3 C15 C14 C13 180.000(3) . . . . ?
C4 C3 C15 C11 0.000(4) . . . . ?
C4 C3 C15 C14 180.000(3) . . . . ?
C4 C3 C2 C1 180.000(3) . . . . ?
C15 C3 C4 C5 0.000(5) . . . . ?
C15 C3 C2 C1 0.000(4) . . . . ?
C15 C11 C10 C12 0.000(4) . . . . ?
C15 C11 C10 C9 180.000(5) . . . . ?
C15 C14 C16 C1 0.000(3) . . . . ?
C15 C14 C13 C12 0.000(4) . . . . ?
C6 C11 C10 C12 180.000(4) . . . . ?
C6 C11 C10 C9 0.000(6) . . . . ?
C11 C15 C14 C16 180.000(3) . . . . ?
C11 C15 C14 C13 0.000(4) . . . . ?
C11 C6 C5 C4 0.000(7) . . . . ?
C11 C6 C7 C8 0.000(7) . . . . ?
C11 C10 C9 C8 0.000(6) . . . . ?
C2 C3 C4 C5 180.000(4) . . . . ?
C2 C3 C15 C11 180.000(3) . . . . ?
C2 C3 C15 C14 0.000(4) . . . . ?
C2 C1 C16 C14 0.000(3) . . . . ?
C14 C15 C11 C6 180.000(5) . . . . ?
C14 C15 C11 C10 0.000(4) . . . . ?
C12 C10 C9 C8 180.000(5) . . . . ?
C5 C6 C11 C15 0.000(5) . . . . ?
C5 C6 C11 C10 180.000(5) . . . . ?
C5 C6 C7 C8 180.000(6) . . . . ?
C16 C1 C2 C3 0.000(4) . . . . ?
C16 C14 C13 C12 180.000(3) . . . . ?
C10 C12 C13 C14 0.000(4) . . . . ?
C13 C14 C16 C1 180.000(3) . . . . ?
C13 C12 C10 C11 0.000(4) . . . . ?
C13 C12 C10 C9 180.000(5) . . . . ?
C9 C8 C7 C6 0.000(9) . . . . ?
C7 C6 C11 C15 180.000(5) . . . . ?
C7 C6 C11 C10 0.000(6) . . . . ?
C7 C6 C5 C4 180.000(6) . . . . ?
C7 C8 C9 C10 0.000(7) . . . . ?
